data_4021109
loop_
_publ_author_name
'Naoki Kise'
'Kengo Ohya'
'Kie Arimoto'
'Yutaka Yamashita'
'Yuuki Hirano'
'Tadahiro Ono'
'Nasuo Ueda'

_publ_section_title
;
 Electroreductive Intramolecular Coupling of Aromatic \b- and
 \g-Imino Esters: A New Synthetic Method for
 N-Alkoxycarbonyl-2-aryl-3-ones and cis-2-Aryl-3-ols
 of Pyrrolidines and Piperidines
;
_journal_name_full 'Journal of Organic Chemistry'
_journal_page_first 7710
_journal_page_last 7719
_journal_paper_doi 10.1021/jo0488917
_journal_volume 69
_journal_year 2004
_chemical_formula_moiety 'C13 H17 N O3 '
_chemical_formula_sum 'C13 H17 N O3'
_chemical_formula_weight 235.28
_space_group_IT_number 14
_symmetry_cell_setting monoclinic
_symmetry_space_group_name_Hall '-P 2yab'
_symmetry_space_group_name_H-M 'P 1 21/a 1'
_cell_angle_alpha 90
_cell_angle_beta 27.877(5)
_cell_angle_gamma 90
_cell_formula_units_Z 4
_cell_length_a 15.495(4)
_cell_length_b 10.946(3)
_cell_length_c 15.325(3)
_cell_measurement_temperature 296.1
_cell_volume 1215.3(5)
_exptl_crystal_density_diffrn 1.286
_cod_original_sg_symbol_H-M 'P 21/a'
_cod_original_formula_sum 'C13 H17 N O3 '
_cod_database_code 4021109

loop_
_symmetry_equiv_pos_as_xyz
x,y,z
-x,-y,-z
-x+1/2,y+1/2,-z
x+1/2,-y+1/2,z

loop_
_atom_site_label
_atom_site_type_symbol
_atom_site_fract_x
_atom_site_fract_y
_atom_site_fract_z
_atom_site_U_iso_or_equiv
_atom_site_adp_type
_atom_site_occupancy
_atom_site_symmetry_multiplicity
_atom_site_calc_flag
_atom_site_refinement_flags
_atom_site_disorder_assembly
_atom_site_disorder_group
O(1) O 0.6120(2) 0.2597(1) 0.3115(2) 0.0611(4) Uani 1.00 1 d . . .
O(2) O 0.6064(2) -0.1845(1) 0.3528(2) 0.0634(4) Uani 1.00 1 d . . .
O(3) O 0.8434(2) -0.2460(1) 0.0577(2) 0.0651(4) Uani 1.00 1 d . . .
N(1) N 0.7419(2) -0.0554(1) 0.1359(2) 0.0494(4) Uani 1.00 1 d . . .
C(1) C 0.6095(2) 0.0434(2) 0.2705(2) 0.0453(5) Uani 1.00 1 d . . .
C(2) C 0.7225(3) 0.1571(2) 0.1923(3) 0.0524(6) Uani 1.00 1 d . . .
C(3) C 0.8561(3) 0.1894(2) 0.0008(3) 0.0614(6) Uani 1.00 1 d . . .
C(4) C 0.9835(3) 0.0832(2) -0.1320(3) 0.0673(7) Uani 1.00 1 d . . .
C(5) C 0.8755(3) -0.0319(2) -0.0537(3) 0.0577(6) Uani 1.00 1 d . . .
C(6) C 0.4712(2) 0.0524(2) 0.3184(2) 0.0437(5) Uani 1.00 1 d . . .
C(7) C 0.4112(3) 0.1607(2) 0.3363(3) 0.0506(6) Uani 1.00 1 d . . .
C(8) C 0.2831(3) 0.1613(2) 0.3836(3) 0.0589(6) Uani 1.00 1 d . . .
C(9) C 0.2115(3) 0.0552(2) 0.4167(3) 0.0640(7) Uani 1.00 1 d . . .
C(10) C 0.2674(3) -0.0537(2) 0.4019(3) 0.0687(7) Uani 1.00 1 d . . .
C(11) C 0.3968(3) -0.0549(2) 0.3526(3) 0.0585(6) Uani 1.00 1 d . . .
C(12) C 0.7220(3) -0.1631(2) 0.1938(3) 0.0491(6) Uani 1.00 1 d . . .
C(13) C 0.8272(3) -0.3661(2) 0.1074(3) 0.0767(8) Uani 1.00 1 d . . .
H(1) H 0.5411(2) 0.0215(2) 0.3821(2) 0.052(1) Uiso 1.00 1 c . . .
H(2) H 0.7930(3) 0.1381(2) 0.1798(3) 0.065(1) Uiso 1.00 1 c . . .
H(3) H 0.7886(3) 0.2094(2) 0.0100(3) 0.068(1) Uiso 1.00 1 c . . .
H(4) H 0.9280(3) 0.2577(2) -0.0460(3) 0.069(1) Uiso 1.00 1 c . . .
H(5) H 1.0614(3) 0.0698(2) -0.1527(3) 0.071(1) Uiso 1.00 1 c . . .
H(6) H 1.0567(3) 0.1025(2) -0.2470(3) 0.071(1) Uiso 1.00 1 c . . .
H(7) H 0.8115(3) -0.0230(2) -0.0502(3) 0.063(1) Uiso 1.00 1 c . . .
H(8) H 0.9588(3) -0.0987(2) -0.1322(3) 0.064(1) Uiso 1.00 1 c . . .
H(9) H 0.4584(3) 0.2357(2) 0.3158(3) 0.059(1) Uiso 1.00 1 c . . .
H(10) H 0.2458(3) 0.2370(2) 0.3924(3) 0.069(1) Uiso 1.00 1 c . . .
H(11) H 0.1231(3) 0.0565(2) 0.4499(3) 0.076(1) Uiso 1.00 1 c . . .
H(12) H 0.2173(3) -0.1284(2) 0.4258(3) 0.083(1) Uiso 1.00 1 c . . .
H(13) H 0.4360(3) -0.1308(2) 0.3413(3) 0.071(1) Uiso 1.00 1 c . . .
H(14) H 0.8254(3) -0.3636(2) 0.1709(3) 0.090(2) Uiso 1.00 1 c . . .
H(15) H 0.9277(3) -0.4151(2) -0.0014(3) 0.090(2) Uiso 1.00 1 c . . .
H(16) H 0.7148(3) -0.4001(2) 0.1872(3) 0.090(2) Uiso 1.00 1 c . . .
H(17) H 0.5283(2) 0.2440(1) 0.4392(2) 0.078(1) Uiso 1.00 1 c . . .

loop_
_atom_site_aniso_label
_atom_site_aniso_U_11
_atom_site_aniso_U_22
_atom_site_aniso_U_33
_atom_site_aniso_U_12
_atom_site_aniso_U_13
_atom_site_aniso_U_23
O(1) 0.0736(9) 0.0571(9) 0.0620(9) -0.0017(8) -0.0611(8) -0.0015(8)
O(2) 0.0652(9) 0.067(1) 0.0469(8) -0.0004(8) -0.0482(8) 0.0056(7)
O(3) 0.0651(9) 0.060(1) 0.0512(9) 0.0192(7) -0.0491(8) -0.0101(7)
N(1) 0.0472(8) 0.057(1) 0.0360(8) 0.0068(8) -0.0358(8) -0.0019(8)
C(1) 0.0443(9) 0.052(1) 0.0342(9) 0.0013(9) -0.0340(9) 0.0003(9)
C(2) 0.053(1) 0.060(1) 0.051(1) -0.000(1) -0.047(1) 0.000(1)
C(3) 0.051(1) 0.069(1) 0.052(1) -0.015(1) -0.044(1) 0.014(1)
C(4) 0.045(1) 0.090(2) 0.041(1) -0.005(1) -0.035(1) 0.010(1)
C(5) 0.051(1) 0.070(1) 0.039(1) 0.009(1) -0.038(1) -0.003(1)
C(6) 0.0393(9) 0.049(1) 0.0319(9) -0.0018(9) -0.0302(9) 0.0022(9)
C(7) 0.050(1) 0.051(1) 0.048(1) 0.001(1) -0.042(1) -0.0013(9)
C(8) 0.053(1) 0.065(2) 0.055(1) 0.009(1) -0.047(1) -0.006(1)
C(9) 0.048(1) 0.087(2) 0.055(1) -0.000(1) -0.045(1) -0.000(1)
C(10) 0.066(1) 0.070(2) 0.072(1) -0.021(1) -0.062(1) 0.017(1)
C(11) 0.062(1) 0.053(1) 0.064(1) -0.005(1) -0.056(1) 0.007(1)
C(12) 0.046(1) 0.059(1) 0.044(1) 0.004(1) -0.040(1) -0.002(1)
C(13) 0.087(2) 0.060(1) 0.076(2) 0.016(1) -0.071(2) -0.007(1)

loop_
_geom_bond_atom_site_label_1
_geom_bond_atom_site_label_2
_geom_bond_distance
_geom_bond_publ_flag
_geom_bond_site_symmetry_1
_geom_bond_site_symmetry_2
O(1) C(2) 1.414(2) yes . .
O(1) H(17) 1.027(4) no . .
O(2) C(12) 1.218(4) yes . .
O(3) C(12) 1.332(2) yes . .
O(3) C(13) 1.427(4) yes . .
N(1) C(1) 1.467(2) yes . .
N(1) C(5) 1.469(4) yes . .
N(1) C(12) 1.338(4) yes . .
C(1) C(2) 1.530(4) yes . .
C(1) C(6) 1.535(6) yes . .
C(1) H(1) 0.950(5) no . .
C(2) C(3) 1.511(5) yes . .
C(2) H(2) 0.950(7) no . .
C(3) C(4) 1.513(3) yes . .
C(3) H(3) 0.950(8) no . .
C(3) H(4) 0.950(4) no . .
C(4) C(5) 1.509(4) yes . .
C(4) H(5) 0.950(8) no . .
C(4) H(6) 0.950(6) no . .
C(5) H(7) 0.950(7) no . .
C(5) H(8) 0.950(3) no . .
C(6) C(7) 1.376(4) yes . .
C(6) C(11) 1.384(4) yes . .
C(7) C(8) 1.385(7) yes . .
C(7) H(9) 0.950(4) no . .
C(8) C(9) 1.358(5) yes . .
C(8) H(10) 0.950(5) no . .
C(9) C(10) 1.370(5) yes . .
C(9) H(11) 0.950(7) no . .
C(10) C(11) 1.384(8) yes . .
C(10) H(12) 0.950(5) no . .
C(11) H(13) 0.950(5) no . .
C(13) H(14) 0.95(1) no . .
C(13) H(15) 0.950(3) no . .
C(13) H(16) 0.950(6) no . .
